data_7103126
loop_
_publ_author_name
'H\"ovelmann, Claas H'
'Streuff, Jan'
'Brelot, Lydia'
'Mu\~niz, Kilian'

_publ_section_title
;
 Direct synthesis of bicyclic guanidines through unprecedented
 palladium(ii) catalysed diamination with copper chloride as oxidant.
;
_journal_issue 20
_journal_name_full 'Chemical communications (Cambridge, England)'
_journal_page_first 2334
_journal_page_last 2336
_journal_paper_doi 10.1039/b719479j
_journal_year 2008
_chemical_formula_moiety 'C35 H33 N3 O4'
_chemical_formula_sum 'C35 H33 N3 O4'
_chemical_formula_weight 559.64
_chemical_name_systematic
;
?
;
_space_group_IT_number 2
_symmetry_cell_setting triclinic
_symmetry_space_group_name_Hall '-P 1'
_symmetry_space_group_name_H-M 'P -1'
_atom_sites_solution_hydrogens geom
_atom_sites_solution_primary direct
_atom_sites_solution_secondary difmap
_audit_creation_method SHELXL-97
_cell_angle_alpha 89.717(3)
_cell_angle_beta 76.596(3)
_cell_angle_gamma 67.802(2)
_cell_formula_units_Z 2
_cell_length_a 9.9630(5)
_cell_length_b 10.0620(5)
_cell_length_c 15.7850(5)
_cell_measurement_reflns_used 12846
_cell_measurement_temperature 173(2)
_cell_measurement_theta_max 27.485
_cell_measurement_theta_min 0.998
_cell_volume 1419.21(11)
_computing_cell_refinement 'Denzo (Nonius B.V., 1998)'
_computing_data_collection 'Collect (Nonius B.V., 1998)'
_computing_data_reduction 'Denzo (Nonius B.V., 1998)'
_computing_molecular_graphics 'PLATON 98 (Spek, 1998)'
_computing_publication_material 'SHELXL-97 (Sheldrick, 1997)'
_computing_structure_refinement 'SHELXL-97 (Sheldrick, 1997)'
_computing_structure_solution 'SHELXS-97 (Sheldrick, 1997)'
_diffrn_ambient_temperature 173(2)
_diffrn_measured_fraction_theta_full 0.992
_diffrn_measured_fraction_theta_max 0.992
_diffrn_measurement_device_type KappaCCD
_diffrn_measurement_method 'phi and omega scans'
_diffrn_radiation_monochromator graphite
_diffrn_radiation_source 'fine-focus sealed tube'
_diffrn_radiation_type MoK\a
_diffrn_radiation_wavelength 0.71073
_diffrn_reflns_av_R_equivalents 0.0218
_diffrn_reflns_av_sigmaI/netI 0.0462
_diffrn_reflns_limit_h_max 12
_diffrn_reflns_limit_h_min -12
_diffrn_reflns_limit_k_max 11
_diffrn_reflns_limit_k_min -13
_diffrn_reflns_limit_l_max 20
_diffrn_reflns_limit_l_min -20
_diffrn_reflns_number 9485
_diffrn_reflns_theta_full 27.50
_diffrn_reflns_theta_max 27.50
_diffrn_reflns_theta_min 1.33
_exptl_absorpt_coefficient_mu 0.086
_exptl_absorpt_correction_type none
_exptl_crystal_colour colorless
_exptl_crystal_density_diffrn 1.310
_exptl_crystal_density_method 'not measured'
_exptl_crystal_description block
_exptl_crystal_F_000 592
_exptl_crystal_size_max 0.40
_exptl_crystal_size_mid 0.35
_exptl_crystal_size_min 0.30
_refine_diff_density_max 0.224
_refine_diff_density_min -0.291
_refine_diff_density_rms 0.051
_refine_ls_extinction_method none
_refine_ls_goodness_of_fit_ref 1.050
_refine_ls_hydrogen_treatment constr
_refine_ls_matrix_type full
_refine_ls_number_parameters 388
_refine_ls_number_reflns 6465
_refine_ls_number_restraints 0
_refine_ls_restrained_S_all 1.050
_refine_ls_R_factor_all 0.0755
_refine_ls_R_factor_gt 0.0480
_refine_ls_shift/su_max <0.001
_refine_ls_shift/su_mean <0.001
_refine_ls_structure_factor_coef Fsqd
_refine_ls_weighting_details 'calc w=1/[\s^2^(Fo^2^)+(0.0594P)^2^+0.2762P] where P=(Fo^2^+2Fc^2^)/3'
_refine_ls_weighting_scheme calc
_refine_ls_wR_factor_gt 0.1162
_refine_ls_wR_factor_ref 0.1300
_reflns_number_gt 4649
_reflns_number_total 6465
_reflns_threshold_expression I>2sigma(I)
_cod_data_source_file b719479j.txt
_cod_data_source_block streuff1
_cod_depositor_comments
;
The following automatic conversions were performed:
'_symmetry_cell_setting' value 'Triclinic' changed to 'triclinic'
according to '/home/saulius/struct/CIF-dictionaries/cif_core.dic'
dictionary named 'cif_core.dic' version 2.4.1 from 2010-06-29.

Automatic conversion script
Id: cif_fix_enum 1527 2010-12-29 10:47:43Z saulius 
;
_cod_database_code 7103126

loop_
_symmetry_equiv_pos_as_xyz
'x, y, z'
'-x, -y, -z'

loop_
_atom_site_label
_atom_site_type_symbol
_atom_site_fract_x
_atom_site_fract_y
_atom_site_fract_z
_atom_site_U_iso_or_equiv
_atom_site_adp_type
_atom_site_occupancy
_atom_site_symmetry_multiplicity
_atom_site_calc_flag
_atom_site_refinement_flags
_atom_site_disorder_assembly
_atom_site_disorder_group
C1 C 0.31852(17) 0.28205(17) 0.16021(9) 0.0300(3) Uani 1 1 d . . .
C2 C 0.3400(2) 0.15041(19) 0.11990(11) 0.0393(4) Uani 1 1 d . . .
H2 H 0.4040 0.0639 0.1375 0.047 Uiso 1 1 calc R . .
C3 C 0.2706(2) 0.1423(2) 0.05480(12) 0.0460(4) Uani 1 1 d . . .
H3 H 0.2873 0.0511 0.0282 0.055 Uiso 1 1 calc R . .
C4 C 0.1770(2) 0.2672(2) 0.02845(11) 0.0444(4) Uani 1 1 d . . .
H4 H 0.1292 0.2623 -0.0163 0.053 Uiso 1 1 calc R . .
C5 C 0.1535(2) 0.3986(2) 0.06764(11) 0.0446(4) Uani 1 1 d . . .
H5 H 0.0884 0.4847 0.0502 0.054 Uiso 1 1 calc R . .
C6 C 0.22438(19) 0.40650(19) 0.13255(10) 0.0371(4) Uani 1 1 d . . .
H6 H 0.2083 0.4981 0.1584 0.044 Uiso 1 1 calc R . .
C7 C 0.57106(17) 0.23714(17) 0.17916(9) 0.0279(3) Uani 1 1 d . . .
C8 C 0.67257(17) 0.09636(17) 0.17595(10) 0.0324(4) Uani 1 1 d . . .
H8 H 0.6405 0.0284 0.2073 0.039 Uiso 1 1 calc R . .
C9 C 0.82004(19) 0.0529(2) 0.12777(10) 0.0416(4) Uani 1 1 d . . .
H9 H 0.8874 -0.0441 0.1265 0.050 Uiso 1 1 calc R . .
C10 C 0.8693(2) 0.1492(2) 0.08189(11) 0.0482(5) Uani 1 1 d . . .
H10 H 0.9704 0.1197 0.0494 0.058 Uiso 1 1 calc R . .
C11 C 0.7698(2) 0.2890(2) 0.08386(11) 0.0501(5) Uani 1 1 d . . .
H11 H 0.8028 0.3561 0.0523 0.060 Uiso 1 1 calc R . .
C12 C 0.6218(2) 0.33320(19) 0.13143(10) 0.0388(4) Uani 1 1 d . . .
H12 H 0.5545 0.4299 0.1314 0.047 Uiso 1 1 calc R . .
C13 C 0.40494(16) 0.28715(15) 0.22864(9) 0.0267(3) Uani 1 1 d . . .
C14 C 0.34510(19) 0.43979(16) 0.27638(10) 0.0337(4) Uani 1 1 d . . .
H14A H 0.3613 0.5075 0.2333 0.040 Uiso 1 1 calc R . .
H14B H 0.2359 0.4718 0.3015 0.040 Uiso 1 1 calc R . .
C15 C 0.4201(2) 0.44678(16) 0.34954(10) 0.0345(4) Uani 1 1 d . . .
H15A H 0.5278 0.4240 0.3241 0.041 Uiso 1 1 calc R . .
H15B H 0.3745 0.5458 0.3790 0.041 Uiso 1 1 calc R . .
C16 C 0.40285(18) 0.34102(16) 0.41622(9) 0.0297(3) Uani 1 1 d . . .
H16 H 0.2964 0.3748 0.4509 0.036 Uiso 1 1 calc R . .
C17 C 0.50705(18) 0.31106(16) 0.47802(10) 0.0317(3) Uani 1 1 d . . .
H17A H 0.5747 0.3634 0.4634 0.038 Uiso 1 1 calc R . .
H17B H 0.4491 0.3395 0.5397 0.038 Uiso 1 1 calc R . .
C18 C 0.55367(16) 0.09349(15) 0.39711(9) 0.0247(3) Uani 1 1 d . A .
C19 C 0.38006(17) 0.18633(16) 0.30000(9) 0.0272(3) Uani 1 1 d . . .
H19A H 0.2714 0.2121 0.3239 0.033 Uiso 1 1 calc R . .
H19B H 0.4251 0.0852 0.2738 0.033 Uiso 1 1 calc R . .
C20 C 0.67784(17) 0.07708(16) 0.51693(9) 0.0278(3) Uani 1 1 d . . .
C21 C 0.77934(18) 0.11020(19) 0.63340(10) 0.0361(4) Uani 1 1 d . . .
H21A H 0.8711 0.1309 0.6173 0.043 Uiso 1 1 calc R . .
H21B H 0.8097 0.0042 0.6291 0.043 Uiso 1 1 calc R . .
C22 C 0.69592(18) 0.17151(16) 0.72579(9) 0.0299(3) Uani 1 1 d . . .
C23 C 0.54152(19) 0.22209(17) 0.75317(10) 0.0350(4) Uani 1 1 d . . .
H23 H 0.4841 0.2248 0.7123 0.042 Uiso 1 1 calc R . .
C24 C 0.4709(2) 0.2688(2) 0.84053(11) 0.0445(4) Uani 1 1 d . . .
H24 H 0.3649 0.3043 0.8592 0.053 Uiso 1 1 calc R . .
C25 C 0.5531(2) 0.2643(2) 0.90055(11) 0.0484(5) Uani 1 1 d . . .
H25 H 0.5041 0.2948 0.9605 0.058 Uiso 1 1 calc R . .
C26 C 0.7065(2) 0.2152(2) 0.87303(11) 0.0473(5) Uani 1 1 d . . .
H26 H 0.7634 0.2130 0.9141 0.057 Uiso 1 1 calc R . .
C27 C 0.7786(2) 0.16902(18) 0.78587(10) 0.0384(4) Uani 1 1 d . . .
H27 H 0.8845 0.1357 0.7673 0.046 Uiso 1 1 calc R . .
C28 C 0.74731(18) -0.12997(17) 0.35231(10) 0.0317(3) Uani 1 1 d . A .
C29 C 0.9134(10) -0.3756(11) 0.3467(5) 0.0442(16) Uani 0.50 1 d P A 1
H29A H 0.9524 -0.3626 0.3969 0.053 Uiso 0.50 1 calc PR A 1
H29B H 0.9801 -0.3646 0.2924 0.053 Uiso 0.50 1 calc PR A 1
C29B C 0.9043(10) -0.3708(10) 0.3117(5) 0.0532(19) Uani 0.50 1 d P A 2
H29C H 0.9843 -0.3489 0.3280 0.064 Uiso 0.50 1 calc PR A 2
H29D H 0.9181 -0.3705 0.2475 0.064 Uiso 0.50 1 calc PR A 2
C30 C 0.90541(18) -0.51989(18) 0.34265(12) 0.0415(4) Uani 1 1 d . . .
C31 C 0.9488(2) -0.5934(2) 0.41199(13) 0.0571(6) Uani 1 1 d . A .
H31 H 0.9800 -0.5499 0.4529 0.068 Uiso 1 1 calc R . .
C32 C 0.9477(2) -0.7293(3) 0.42287(14) 0.0640(6) Uani 1 1 d . . .
H32 H 0.9788 -0.7789 0.4707 0.077 Uiso 1 1 calc R A .
C33 C 0.9027(2) -0.7913(2) 0.36599(17) 0.0605(6) Uani 1 1 d . A .
H33 H 0.9014 -0.8845 0.3737 0.073 Uiso 1 1 calc R . .
C34 C 0.8595(3) -0.7214(3) 0.29789(16) 0.0663(6) Uani 1 1 d . . .
H34 H 0.8281 -0.7660 0.2577 0.080 Uiso 1 1 calc R A .
C35 C 0.8603(2) -0.5865(2) 0.28598(13) 0.0582(6) Uani 1 1 d . A .
H35 H 0.8291 -0.5387 0.2377 0.070 Uiso 1 1 calc R . .
O1 O 0.73569(12) -0.05191(11) 0.51434(7) 0.0343(3) Uani 1 1 d . . .
O2 O 0.68732(12) 0.17135(11) 0.57329(6) 0.0334(3) Uani 1 1 d . . .
O3 O 0.85709(13) -0.10006(12) 0.32985(8) 0.0420(3) Uani 1 1 d . . .
O4 O 0.75853(12) -0.26866(12) 0.35699(8) 0.0425(3) Uani 1 1 d . . .
N1 N 0.59166(14) 0.15391(13) 0.46261(7) 0.0274(3) Uani 1 1 d . . .
N2 N 0.44787(14) 0.19963(13) 0.37024(7) 0.0262(3) Uani 1 1 d . . .
N3 N 0.60109(14) -0.04089(13) 0.36750(8) 0.0277(3) Uani 1 1 d . . .

loop_
_atom_site_aniso_label
_atom_site_aniso_U_11
_atom_site_aniso_U_22
_atom_site_aniso_U_33
_atom_site_aniso_U_23
_atom_site_aniso_U_13
_atom_site_aniso_U_12
C1 0.0276(8) 0.0333(9) 0.0300(7) 0.0082(6) -0.0071(6) -0.0130(7)
C2 0.0488(10) 0.0352(10) 0.0436(9) 0.0111(7) -0.0245(8) -0.0193(8)
C3 0.0585(12) 0.0478(11) 0.0482(10) 0.0120(8) -0.0269(9) -0.0308(10)
C4 0.0467(11) 0.0607(13) 0.0438(9) 0.0209(9) -0.0243(8) -0.0330(10)
C5 0.0411(10) 0.0512(12) 0.0460(10) 0.0204(8) -0.0206(8) -0.0174(9)
C6 0.0367(9) 0.0351(9) 0.0389(8) 0.0083(7) -0.0134(7) -0.0112(7)
C7 0.0344(8) 0.0320(8) 0.0228(7) 0.0027(6) -0.0099(6) -0.0172(7)
C8 0.0319(9) 0.0338(9) 0.0296(7) 0.0003(6) -0.0042(6) -0.0125(7)
C9 0.0345(9) 0.0470(11) 0.0365(9) -0.0071(7) -0.0029(7) -0.0117(8)
C10 0.0376(10) 0.0695(14) 0.0384(9) -0.0073(9) 0.0029(7) -0.0288(10)
C11 0.0577(13) 0.0654(14) 0.0397(9) 0.0077(9) -0.0026(8) -0.0429(11)
C12 0.0456(10) 0.0396(10) 0.0367(8) 0.0068(7) -0.0087(7) -0.0235(8)
C13 0.0280(8) 0.0238(8) 0.0279(7) 0.0041(6) -0.0078(6) -0.0091(6)
C14 0.0417(9) 0.0221(8) 0.0329(8) 0.0054(6) -0.0113(7) -0.0065(7)
C15 0.0476(10) 0.0202(8) 0.0332(8) 0.0025(6) -0.0121(7) -0.0091(7)
C16 0.0326(8) 0.0223(8) 0.0261(7) -0.0013(6) -0.0036(6) -0.0039(6)
C17 0.0380(9) 0.0220(8) 0.0282(7) 0.0002(6) -0.0063(6) -0.0051(7)
C18 0.0253(7) 0.0226(8) 0.0243(7) 0.0045(5) -0.0023(5) -0.0096(6)
C19 0.0262(8) 0.0253(8) 0.0292(7) 0.0042(6) -0.0059(6) -0.0094(6)
C20 0.0277(8) 0.0281(9) 0.0242(7) 0.0026(6) -0.0033(6) -0.0089(7)
C21 0.0346(9) 0.0386(10) 0.0314(8) 0.0030(7) -0.0130(7) -0.0072(7)
C22 0.0382(9) 0.0236(8) 0.0293(7) 0.0047(6) -0.0102(6) -0.0125(7)
C23 0.0400(10) 0.0311(9) 0.0355(8) 0.0028(6) -0.0111(7) -0.0146(7)
C24 0.0460(11) 0.0422(11) 0.0395(9) 0.0022(7) -0.0017(8) -0.0160(9)
C25 0.0690(14) 0.0424(11) 0.0282(8) 0.0022(7) -0.0059(8) -0.0191(10)
C26 0.0674(13) 0.0469(11) 0.0339(9) 0.0079(8) -0.0241(9) -0.0224(10)
C27 0.0418(10) 0.0391(10) 0.0372(9) 0.0072(7) -0.0166(7) -0.0150(8)
C28 0.0315(9) 0.0257(8) 0.0345(8) 0.0010(6) -0.0037(6) -0.0098(7)
C29 0.025(2) 0.032(2) 0.065(4) 0.009(3) -0.007(3) -0.0015(17)
C29B 0.031(3) 0.023(2) 0.093(6) 0.007(4) -0.002(4) -0.0038(19)
C30 0.0252(8) 0.0239(9) 0.0664(12) -0.0045(8) -0.0061(8) -0.0024(7)
C31 0.0464(12) 0.0660(15) 0.0513(11) -0.0202(10) -0.0173(9) -0.0103(10)
C32 0.0501(13) 0.0693(16) 0.0559(12) 0.0255(11) -0.0086(10) -0.0076(11)
C33 0.0362(11) 0.0329(11) 0.0997(18) 0.0064(11) -0.0004(11) -0.0091(9)
C34 0.0727(16) 0.0586(15) 0.0758(15) -0.0174(12) -0.0216(12) -0.0323(12)
C35 0.0647(14) 0.0632(14) 0.0542(12) 0.0147(10) -0.0304(10) -0.0241(11)
O1 0.0381(6) 0.0252(6) 0.0372(6) 0.0038(4) -0.0129(5) -0.0075(5)
O2 0.0419(7) 0.0282(6) 0.0280(5) 0.0019(4) -0.0132(5) -0.0087(5)
O3 0.0330(7) 0.0321(7) 0.0556(7) 0.0014(5) 0.0008(5) -0.0136(5)
O4 0.0276(6) 0.0218(6) 0.0694(8) 0.0016(5) -0.0026(5) -0.0054(5)
N1 0.0324(7) 0.0216(7) 0.0250(6) 0.0018(5) -0.0068(5) -0.0072(5)
N2 0.0288(7) 0.0204(6) 0.0269(6) 0.0025(5) -0.0061(5) -0.0072(5)
N3 0.0281(7) 0.0210(7) 0.0311(6) 0.0023(5) -0.0064(5) -0.0070(5)

loop_
_atom_type_symbol
_atom_type_description
_atom_type_scat_dispersion_real
_atom_type_scat_dispersion_imag
_atom_type_scat_source
C C 0.0033 0.0016 'International Tables Vol C Tables 4.2.6.8 and 6.1.1.4'
H H 0.0000 0.0000 'International Tables Vol C Tables 4.2.6.8 and 6.1.1.4'
O O 0.0106 0.0060 'International Tables Vol C Tables 4.2.6.8 and 6.1.1.4'
N N 0.0061 0.0033 'International Tables Vol C Tables 4.2.6.8 and 6.1.1.4'

loop_
_geom_angle_atom_site_label_1
_geom_angle_atom_site_label_2
_geom_angle_atom_site_label_3
_geom_angle
_geom_angle_site_symmetry_1
_geom_angle_site_symmetry_3
_geom_angle_publ_flag
C6 C1 C2 117.56(15) . . ?
C6 C1 C13 122.15(15) . . ?
C2 C1 C13 120.17(13) . . ?
C3 C2 C1 121.67(16) . . ?
C3 C2 H2 119.2 . . ?
C1 C2 H2 119.2 . . ?
C4 C3 C2 119.92(18) . . ?
C4 C3 H3 120.0 . . ?
C2 C3 H3 120.0 . . ?
C5 C4 C3 119.43(16) . . ?
C5 C4 H4 120.3 . . ?
C3 C4 H4 120.3 . . ?
C4 C5 C6 120.53(16) . . ?
C4 C5 H5 119.7 . . ?
C6 C5 H5 119.7 . . ?
C5 C6 C1 120.88(17) . . ?
C5 C6 H6 119.6 . . ?
C1 C6 H6 119.6 . . ?
C8 C7 C12 117.66(15) . . ?
C8 C7 C13 122.55(13) . . ?
C12 C7 C13 119.69(14) . . ?
C7 C8 C9 121.27(15) . . ?
C7 C8 H8 119.4 . . ?
C9 C8 H8 119.4 . . ?
C10 C9 C8 120.51(17) . . ?
C10 C9 H9 119.7 . . ?
C8 C9 H9 119.7 . . ?
C9 C10 C11 118.96(17) . . ?
C9 C10 H10 120.5 . . ?
C11 C10 H10 120.5 . . ?
C10 C11 C12 120.94(17) . . ?
C10 C11 H11 119.5 . . ?
C12 C11 H11 119.5 . . ?
C11 C12 C7 120.64(17) . . ?
C11 C12 H12 119.7 . . ?
C7 C12 H12 119.7 . . ?
C1 C13 C7 106.62(11) . . ?
C1 C13 C14 111.58(12) . . ?
C7 C13 C14 111.78(13) . . ?
C1 C13 C19 108.88(12) . . ?
C7 C13 C19 111.79(11) . . ?
C14 C13 C19 106.23(12) . . ?
C15 C14 C13 113.16(12) . . ?
C15 C14 H14A 108.9 . . ?
C13 C14 H14A 108.9 . . ?
C15 C14 H14B 108.9 . . ?
C13 C14 H14B 108.9 . . ?
H14A C14 H14B 107.8 . . ?
C16 C15 C14 111.13(13) . . ?
C16 C15 H15A 109.4 . . ?
C14 C15 H15A 109.4 . . ?
C16 C15 H15B 109.4 . . ?
C14 C15 H15B 109.4 . . ?
H15A C15 H15B 108.0 . . ?
N2 C16 C15 108.92(12) . . ?
N2 C16 C17 102.96(11) . . ?
C15 C16 C17 114.83(13) . . ?
N2 C16 H16 110.0 . . ?
C15 C16 H16 110.0 . . ?
C17 C16 H16 110.0 . . ?
N1 C17 C16 103.39(12) . . ?
N1 C17 H17A 111.1 . . ?
C16 C17 H17A 111.1 . . ?
N1 C17 H17B 111.1 . . ?
C16 C17 H17B 111.1 . . ?
H17A C17 H17B 109.0 . . ?
N3 C18 N2 123.02(13) . . ?
N3 C18 N1 129.27(13) . . ?
N2 C18 N1 107.61(12) . . ?
N2 C19 C13 110.24(12) . . ?
N2 C19 H19A 109.6 . . ?
C13 C19 H19A 109.6 . . ?
N2 C19 H19B 109.6 . . ?
C13 C19 H19B 109.6 . . ?
H19A C19 H19B 108.1 . . ?
O1 C20 O2 125.54(13) . . ?
O1 C20 N1 126.04(14) . . ?
O2 C20 N1 108.42(12) . . ?
O2 C21 C22 110.89(13) . . ?
O2 C21 H21A 109.5 . . ?
C22 C21 H21A 109.5 . . ?
O2 C21 H21B 109.5 . . ?
C22 C21 H21B 109.5 . . ?
H21A C21 H21B 108.0 . . ?
C23 C22 C27 119.67(14) . . ?
C23 C22 C21 122.14(14) . . ?
C27 C22 C21 118.09(15) . . ?
C22 C23 C24 119.69(15) . . ?
C22 C23 H23 120.2 . . ?
C24 C23 H23 120.2 . . ?
C25 C24 C23 120.69(17) . . ?
C25 C24 H24 119.7 . . ?
C23 C24 H24 119.7 . . ?
C26 C25 C24 119.50(16) . . ?
C26 C25 H25 120.2 . . ?
C24 C25 H25 120.2 . . ?
C25 C26 C27 120.49(16) . . ?
C25 C26 H26 119.8 . . ?
C27 C26 H26 119.8 . . ?
C26 C27 C22 119.95(17) . . ?
C26 C27 H27 120.0 . . ?
C22 C27 H27 120.0 . . ?
O3 C28 N3 128.42(15) . . ?
O3 C28 O4 121.95(14) . . ?
N3 C28 O4 109.33(13) . . ?
O4 C29 C30 106.3(6) . . ?
O4 C29 H29A 110.5 . . ?
C30 C29 H29A 110.5 . . ?
O4 C29 H29B 110.5 . . ?
C30 C29 H29B 110.5 . . ?
H29A C29 H29B 108.7 . . ?
O4 C29B C30 104.0(6) . . ?
O4 C29B H29C 111.0 . . ?
C30 C29B H29C 111.0 . . ?
O4 C29B H29D 111.0 . . ?
C30 C29B H29D 111.0 . . ?
H29C C29B H29D 109.0 . . ?
C35 C30 C31 117.31(18) . . ?
C35 C30 C29 132.1(3) . . ?
C31 C30 C29 110.6(3) . . ?
C35 C30 C29B 110.9(3) . . ?
C31 C30 C29B 131.7(3) . . ?
C30 C31 C32 120.98(19) . . ?
C30 C31 H31 119.5 . . ?
C32 C31 H31 119.5 . . ?
C33 C32 C31 120.1(2) . . ?
C33 C32 H32 120.0 . . ?
C31 C32 H32 120.0 . . ?
C32 C33 C34 120.0(2) . . ?
C32 C33 H33 120.0 . . ?
C34 C33 H33 120.0 . . ?
C33 C34 C35 120.7(2) . . ?
C33 C34 H34 119.7 . . ?
C35 C34 H34 119.7 . . ?
C30 C35 C34 120.96(19) . . ?
C30 C35 H35 119.5 . . ?
C34 C35 H35 119.5 . . ?
C20 O2 C21 116.37(12) . . ?
C28 O4 C29B 112.4(4) . . ?
C28 O4 C29 114.2(4) . . ?
C20 N1 C18 125.17(12) . . ?
C20 N1 C17 122.49(12) . . ?
C18 N1 C17 111.54(11) . . ?
C18 N2 C19 126.32(12) . . ?
C18 N2 C16 114.37(12) . . ?
C19 N2 C16 119.28(12) . . ?
C18 N3 C28 121.76(13) . . ?

loop_
_geom_bond_atom_site_label_1
_geom_bond_atom_site_label_2
_geom_bond_distance
_geom_bond_site_symmetry_2
_geom_bond_publ_flag
C1 C6 1.391(2) . ?
C1 C2 1.391(2) . ?
C1 C13 1.541(2) . ?
C2 C3 1.383(2) . ?
C2 H2 0.9500 . ?
C3 C4 1.382(3) . ?
C3 H3 0.9500 . ?
C4 C5 1.376(3) . ?
C4 H4 0.9500 . ?
C5 C6 1.390(2) . ?
C5 H5 0.9500 . ?
C6 H6 0.9500 . ?
C7 C8 1.388(2) . ?
C7 C12 1.394(2) . ?
C7 C13 1.542(2) . ?
C8 C9 1.389(2) . ?
C8 H8 0.9500 . ?
C9 C10 1.376(3) . ?
C9 H9 0.9500 . ?
C10 C11 1.376(3) . ?
C10 H10 0.9500 . ?
C11 C12 1.389(3) . ?
C11 H11 0.9500 . ?
C12 H12 0.9500 . ?
C13 C14 1.547(2) . ?
C13 C19 1.5521(19) . ?
C14 C15 1.529(2) . ?
C14 H14A 0.9900 . ?
C14 H14B 0.9900 . ?
C15 C16 1.521(2) . ?
C15 H15A 0.9900 . ?
C15 H15B 0.9900 . ?
C16 N2 1.4591(19) . ?
C16 C17 1.533(2) . ?
C16 H16 1.0000 . ?
C17 N1 1.4736(19) . ?
C17 H17A 0.9900 . ?
C17 H17B 0.9900 . ?
C18 N3 1.3004(18) . ?
C18 N2 1.3357(18) . ?
C18 N1 1.3940(19) . ?
C19 N2 1.4562(18) . ?
C19 H19A 0.9900 . ?
C19 H19B 0.9900 . ?
C20 O1 1.2012(18) . ?
C20 O2 1.3473(18) . ?
C20 N1 1.3796(18) . ?
C21 O2 1.4459(17) . ?
C21 C22 1.503(2) . ?
C21 H21A 0.9900 . ?
C21 H21B 0.9900 . ?
C22 C23 1.384(2) . ?
C22 C27 1.387(2) . ?
C23 C24 1.387(2) . ?
C23 H23 0.9500 . ?
C24 C25 1.378(3) . ?
C24 H24 0.9500 . ?
C25 C26 1.375(3) . ?
C25 H25 0.9500 . ?
C26 C27 1.386(2) . ?
C26 H26 0.9500 . ?
C27 H27 0.9500 . ?
C28 O3 1.2168(19) . ?
C28 N3 1.355(2) . ?
C28 O4 1.3603(19) . ?
C29 O4 1.482(9) . ?
C29 C30 1.486(11) . ?
C29 H29A 0.9900 . ?
C29 H29B 0.9900 . ?
C29B O4 1.441(9) . ?
C29B C30 1.572(9) . ?
C29B H29C 0.9900 . ?
C29B H29D 0.9900 . ?
C30 C35 1.368(3) . ?
C30 C31 1.379(3) . ?
C31 C32 1.381(3) . ?
C31 H31 0.9500 . ?
C32 C33 1.342(3) . ?
C32 H32 0.9500 . ?
C33 C34 1.347(3) . ?
C33 H33 0.9500 . ?
C34 C35 1.372(3) . ?
C34 H34 0.9500 . ?
C35 H35 0.9500 . ?

loop_
_geom_torsion_atom_site_label_1
_geom_torsion_atom_site_label_2
_geom_torsion_atom_site_label_3
_geom_torsion_atom_site_label_4
_geom_torsion
_geom_torsion_site_symmetry_1
_geom_torsion_site_symmetry_2
_geom_torsion_site_symmetry_3
_geom_torsion_site_symmetry_4
_geom_torsion_publ_flag
C6 C1 C2 C3 -0.2(2) . . . . ?
C13 C1 C2 C3 -176.39(15) . . . . ?
C1 C2 C3 C4 -0.1(3) . . . . ?
C2 C3 C4 C5 -0.2(3) . . . . ?
C3 C4 C5 C6 0.7(3) . . . . ?
C4 C5 C6 C1 -1.0(3) . . . . ?
C2 C1 C6 C5 0.7(2) . . . . ?
C13 C1 C6 C5 176.84(14) . . . . ?
C12 C7 C8 C9 0.8(2) . . . . ?
C13 C7 C8 C9 177.20(14) . . . . ?
C7 C8 C9 C10 0.1(2) . . . . ?
C8 C9 C10 C11 -0.6(3) . . . . ?
C9 C10 C11 C12 0.2(3) . . . . ?
C10 C11 C12 C7 0.7(3) . . . . ?
C8 C7 C12 C11 -1.2(2) . . . . ?
C13 C7 C12 C11 -177.72(15) . . . . ?
C6 C1 C13 C7 -108.60(16) . . . . ?
C2 C1 C13 C7 67.45(17) . . . . ?
C6 C1 C13 C14 13.70(19) . . . . ?
C2 C1 C13 C14 -170.24(14) . . . . ?
C6 C1 C13 C19 130.63(15) . . . . ?
C2 C1 C13 C19 -53.32(18) . . . . ?
C8 C7 C13 C1 -96.93(16) . . . . ?
C12 C7 C13 C1 79.44(16) . . . . ?
C8 C7 C13 C14 140.89(14) . . . . ?
C12 C7 C13 C14 -42.74(18) . . . . ?
C8 C7 C13 C19 21.95(19) . . . . ?
C12 C7 C13 C19 -161.68(13) . . . . ?
C1 C13 C14 C15 175.70(12) . . . . ?
C7 C13 C14 C15 -65.02(16) . . . . ?
C19 C13 C14 C15 57.17(17) . . . . ?
C13 C14 C15 C16 -56.84(18) . . . . ?
C14 C15 C16 N2 49.92(17) . . . . ?
C14 C15 C16 C17 164.74(13) . . . . ?
N2 C16 C17 N1 -3.34(14) . . . . ?
C15 C16 C17 N1 -121.57(13) . . . . ?
C1 C13 C19 N2 -174.33(12) . . . . ?
C7 C13 C19 N2 68.14(15) . . . . ?
C14 C13 C19 N2 -54.04(15) . . . . ?
O2 C21 C22 C23 27.5(2) . . . . ?
O2 C21 C22 C27 -156.23(14) . . . . ?
C27 C22 C23 C24 -0.5(2) . . . . ?
C21 C22 C23 C24 175.78(16) . . . . ?
C22 C23 C24 C25 -0.6(3) . . . . ?
C23 C24 C25 C26 1.2(3) . . . . ?
C24 C25 C26 C27 -0.8(3) . . . . ?
C25 C26 C27 C22 -0.3(3) . . . . ?
C23 C22 C27 C26 0.9(2) . . . . ?
C21 C22 C27 C26 -175.53(16) . . . . ?
O4 C29 C30 C35 60.4(6) . . . . ?
O4 C29 C30 C31 -117.5(3) . . . . ?
O4 C29 C30 C29B 73.2(16) . . . . ?
O4 C29B C30 C35 93.0(4) . . . . ?
O4 C29B C30 C31 -90.2(5) . . . . ?
O4 C29B C30 C29 -76.9(17) . . . . ?
C35 C30 C31 C32 0.5(3) . . . . ?
C29 C30 C31 C32 178.7(4) . . . . ?
C29B C30 C31 C32 -176.0(5) . . . . ?
C30 C31 C32 C33 -0.6(3) . . . . ?
C31 C32 C33 C34 0.4(3) . . . . ?
C32 C33 C34 C35 -0.2(3) . . . . ?
C31 C30 C35 C34 -0.3(3) . . . . ?
C29 C30 C35 C34 -178.1(5) . . . . ?
C29B C30 C35 C34 176.9(4) . . . . ?
C33 C34 C35 C30 0.2(4) . . . . ?
O1 C20 O2 C21 2.1(2) . . . . ?
N1 C20 O2 C21 -177.44(12) . . . . ?
C22 C21 O2 C20 -129.50(14) . . . . ?
O3 C28 O4 C29B -15.4(4) . . . . ?
N3 C28 O4 C29B 158.7(3) . . . . ?
O3 C28 O4 C29 9.4(3) . . . . ?
N3 C28 O4 C29 -176.5(3) . . . . ?
C30 C29B O4 C28 167.5(3) . . . . ?
C30 C29B O4 C29 68.1(17) . . . . ?
C30 C29 O4 C28 -173.2(3) . . . . ?
C30 C29 O4 C29B -82.7(19) . . . . ?
O1 C20 N1 C18 2.1(2) . . . . ?
O2 C20 N1 C18 -178.32(12) . . . . ?
O1 C20 N1 C17 171.00(15) . . . . ?
O2 C20 N1 C17 -9.45(19) . . . . ?
N3 C18 N1 C20 -7.9(2) . . . . ?
N2 C18 N1 C20 168.50(13) . . . . ?
N3 C18 N1 C17 -177.83(14) . . . . ?
N2 C18 N1 C17 -1.42(16) . . . . ?
C16 C17 N1 C20 -167.17(13) . . . . ?
C16 C17 N1 C18 3.06(15) . . . . ?
N3 C18 N2 C19 -6.1(2) . . . . ?
N1 C18 N2 C19 177.19(12) . . . . ?
N3 C18 N2 C16 175.66(13) . . . . ?
N1 C18 N2 C16 -1.03(16) . . . . ?
C13 C19 N2 C18 -121.30(15) . . . . ?
C13 C19 N2 C16 56.85(16) . . . . ?
C15 C16 N2 C18 125.17(14) . . . . ?
C17 C16 N2 C18 2.86(16) . . . . ?
C15 C16 N2 C19 -53.19(17) . . . . ?
C17 C16 N2 C19 -175.49(12) . . . . ?
N2 C18 N3 C28 141.60(14) . . . . ?
N1 C18 N3 C28 -42.5(2) . . . . ?
O3 C28 N3 C18 -31.1(2) . . . . ?
O4 C28 N3 C18 155.30(13) . . . . ?
